data_7126518
loop_
_publ_author_name
'Chang, Wei-Chieh'
'Raj, Ankit'
'Hiramatsu, Hirotsugu'
'Li, Han-Jung'
'Ziegler, Micah S.'
'Lin, Yichen'
'Huang, Shengcih'
'Liu, Hsueh-Ju'

_publ_section_title
;
 Linear, mixed-valent homocatenated tri-tin complexes featuring Sn-Sn
 bonds.
;
_journal_issue 50
_journal_name_full 'Chemical communications (Cambridge, England)'
_journal_page_first 6786
_journal_page_last 6789
_journal_paper_doi 10.1039/d0cc02699a
_journal_volume 56
_journal_year 2020
_chemical_formula_moiety 'C52 H36 N6 Sn'
_chemical_formula_sum 'C52 H36 N6 Sn'
_chemical_formula_weight 863.56
_space_group_IT_number 15
_space_group_name_Hall '-C 2yc'
_space_group_name_H-M_alt 'C 1 2/c 1'
_symmetry_cell_setting monoclinic
_symmetry_space_group_name_H-M 'C 1 2/c 1'
_atom_sites_solution_hydrogens geom
_atom_sites_solution_primary direct
_atom_sites_solution_secondary difmap
_audit_creation_method SHELXL-97
_audit_update_record
;
2019-12-05 deposited with the CCDC.	2020-05-12 downloaded from the CCDC.
;
_cell_angle_alpha 90.00
_cell_angle_beta 113.174(3)
_cell_angle_gamma 90.00
_cell_formula_units_Z 8
_cell_length_a 39.999(3)
_cell_length_b 13.8693(9)
_cell_length_c 18.718(2)
_cell_measurement_reflns_used 8687
_cell_measurement_temperature 200(2)
_cell_measurement_theta_max 22.982
_cell_measurement_theta_min 2.182
_cell_volume 9546.1(14)
_computing_molecular_graphics 'Ortep-3 for Windows (Farrugia, 1997)'
_computing_publication_material 'WinGX publication routines (Farrugia, 2005)'
_computing_structure_refinement 'SHELXL-2014/7 (Sheldrick, 2014)'
_computing_structure_solution 'SHELXL-2014/7 (Sheldrick, 2014)'
_diffrn_ambient_temperature 200(2)
_diffrn_measured_fraction_theta_full 0.996
_diffrn_measured_fraction_theta_max 0.996
_diffrn_measurement_device_type 'D8 Venture'
_diffrn_radiation_monochromator graphite
_diffrn_radiation_source 'fine-focus sealed tube'
_diffrn_radiation_type MoK\a
_diffrn_radiation_wavelength 0.71073
_diffrn_reflns_av_R_equivalents 0.0889
_diffrn_reflns_av_sigmaI/netI 0.0628
_diffrn_reflns_limit_h_max 47
_diffrn_reflns_limit_h_min -47
_diffrn_reflns_limit_k_max 16
_diffrn_reflns_limit_k_min -16
_diffrn_reflns_limit_l_max 22
_diffrn_reflns_limit_l_min -21
_diffrn_reflns_number 59437
_diffrn_reflns_theta_full 25.07
_diffrn_reflns_theta_max 25.07
_diffrn_reflns_theta_min 2.18
_exptl_absorpt_coefficient_mu 0.574
_exptl_absorpt_correction_T_max 0.9886
_exptl_absorpt_correction_T_min 0.8029
_exptl_absorpt_correction_type multi-scan
_exptl_absorpt_process_details SADABS
_exptl_crystal_colour yellow
_exptl_crystal_density_diffrn 1.202
_exptl_crystal_density_method 'not measured'
_exptl_crystal_description prism
_exptl_crystal_F_000 3520
_exptl_crystal_size_max 0.40
_exptl_crystal_size_mid 0.15
_exptl_crystal_size_min 0.02
_refine_diff_density_max 0.468
_refine_diff_density_min -0.649
_refine_diff_density_rms 0.069
_refine_ls_extinction_method none
_refine_ls_goodness_of_fit_ref 0.926
_refine_ls_hydrogen_treatment constr
_refine_ls_matrix_type full
_refine_ls_number_parameters 532
_refine_ls_number_reflns 8446
_refine_ls_number_restraints 0
_refine_ls_restrained_S_all 0.926
_refine_ls_R_factor_all 0.0767
_refine_ls_R_factor_gt 0.0457
_refine_ls_shift/su_max 0.002
_refine_ls_shift/su_mean 0.000
_refine_ls_structure_factor_coef Fsqd
_refine_ls_weighting_details 'calc w=1/[\s^2^(Fo^2^)+(0.0698P)^2^+0.0000P] where P=(Fo^2^+2Fc^2^)/3'
_refine_ls_weighting_scheme calc
_refine_ls_wR_factor_gt 0.1074
_refine_ls_wR_factor_ref 0.1217
_reflns_number_gt 5723
_reflns_number_total 8446
_reflns_threshold_expression >2sigma(I)
_cod_data_source_file d0cc02699a2.cif
_cod_data_source_block d20458
_cod_depositor_comments 'Adding full bibliography for 7126517--7126522.cif.'
_cod_original_cell_volume 9546.4(14)
_cod_original_sg_symbol_H-M 'C 2/c'
_cod_database_code 7126518

loop_
_symmetry_equiv_pos_as_xyz
'x, y, z'
'-x, y, -z+1/2'
'x+1/2, y+1/2, z'
'-x+1/2, y+1/2, -z+1/2'
'-x, -y, -z'
'x, -y, z-1/2'
'-x+1/2, -y+1/2, -z'
'x+1/2, -y+1/2, z-1/2'

loop_
_atom_site_label
_atom_site_type_symbol
_atom_site_fract_x
_atom_site_fract_y
_atom_site_fract_z
_atom_site_U_iso_or_equiv
_atom_site_adp_type
_atom_site_occupancy
_atom_site_symmetry_multiplicity
_atom_site_calc_flag
_atom_site_refinement_flags
_atom_site_disorder_assembly
_atom_site_disorder_group
C1 C 0.28564(10) 0.3911(3) 0.5971(2) 0.0441(10) Uani 1 1 d . . .
H1 H 0.3006 0.3439 0.5878 0.053 Uiso 1 1 calc R . .
C2 C 0.25299(10) 0.3623(3) 0.5987(2) 0.0464(10) Uani 1 1 d . . .
H2 H 0.2454 0.2969 0.5901 0.056 Uiso 1 1 calc R . .
C3 C 0.23155(10) 0.4313(3) 0.6133(2) 0.0448(10) Uani 1 1 d . . .
H3 H 0.2090 0.4136 0.6155 0.054 Uiso 1 1 calc R . .
C4 C 0.24298(10) 0.5255(2) 0.6245(2) 0.0407(9) Uani 1 1 d . . .
H4 H 0.2283 0.5734 0.6342 0.049 Uiso 1 1 calc R . .
C5 C 0.27612(9) 0.5510(2) 0.6217(2) 0.0351(8) Uani 1 1 d . . .
C6 C 0.29121(9) 0.6479(2) 0.6359(2) 0.0342(8) Uani 1 1 d . . .
C7 C 0.27673(9) 0.7391(2) 0.6404(2) 0.0361(8) Uani 1 1 d . . .
C8 C 0.23840(9) 0.7624(2) 0.6267(2) 0.0359(8) Uani 1 1 d . . .
C9 C 0.21039(10) 0.7478(2) 0.5547(2) 0.0407(9) Uani 1 1 d . . .
H9 H 0.2158 0.7245 0.5127 0.049 Uiso 1 1 calc R . .
C10 C 0.17486(11) 0.7666(3) 0.5434(3) 0.0510(11) Uani 1 1 d . . .
H10 H 0.1559 0.7554 0.4939 0.061 Uiso 1 1 calc R . .
C11 C 0.16664(11) 0.8013(3) 0.6031(3) 0.0551(11) Uani 1 1 d . . .
H11 H 0.1421 0.8134 0.5951 0.066 Uiso 1 1 calc R . .
C12 C 0.19406(12) 0.8188(3) 0.6746(3) 0.0553(11) Uani 1 1 d . . .
H12 H 0.1885 0.8444 0.7157 0.066 Uiso 1 1 calc R . .
C13 C 0.22964(11) 0.7990(3) 0.6864(2) 0.0451(10) Uani 1 1 d . . .
H13 H 0.2484 0.8104 0.7360 0.054 Uiso 1 1 calc R . .
C14 C 0.30540(9) 0.8048(2) 0.6592(2) 0.0357(8) Uani 1 1 d . . .
C15 C 0.30291(9) 0.9102(2) 0.6713(2) 0.0378(9) Uani 1 1 d . . .
C16 C 0.28546(11) 0.9708(3) 0.6093(3) 0.0508(11) Uani 1 1 d . . .
H16 H 0.2751 0.9449 0.5582 0.061 Uiso 1 1 calc R . .
C17 C 0.28283(12) 1.0688(3) 0.6204(3) 0.0588(12) Uani 1 1 d . . .
H17 H 0.2709 1.1094 0.5768 0.071 Uiso 1 1 calc R . .
C18 C 0.29707(11) 1.1075(3) 0.6928(3) 0.0570(12) Uani 1 1 d . . .
H18 H 0.2953 1.1748 0.7001 0.068 Uiso 1 1 calc R . .
C19 C 0.31409(12) 1.0483(3) 0.7556(3) 0.0548(11) Uani 1 1 d . . .
H19 H 0.3236 1.0747 0.8066 0.066 Uiso 1 1 calc R . .
C20 C 0.31750(11) 0.9507(3) 0.7453(3) 0.0470(10) Uani 1 1 d . . .
H20 H 0.3299 0.9109 0.7891 0.056 Uiso 1 1 calc R . .
C21 C 0.33644(9) 0.7509(2) 0.6648(2) 0.0378(9) Uani 1 1 d . . .
C22 C 0.37350(10) 0.7801(3) 0.6773(2) 0.0412(9) Uani 1 1 d . . .
C23 C 0.38473(10) 0.8765(3) 0.6815(2) 0.0481(10) Uani 1 1 d . . .
H23 H 0.3684 0.9274 0.6793 0.058 Uiso 1 1 calc R . .
C24 C 0.41971(11) 0.8965(3) 0.6889(3) 0.0615(12) Uani 1 1 d . . .
H24 H 0.4277 0.9615 0.6918 0.074 Uiso 1 1 calc R . .
C25 C 0.44292(13) 0.8226(4) 0.6921(3) 0.0757(15) Uani 1 1 d . . .
H25 H 0.4671 0.8348 0.6969 0.091 Uiso 1 1 calc R . .
C26 C 0.43002(12) 0.7305(3) 0.6881(3) 0.0731(15) Uani 1 1 d . . .
H26 H 0.4461 0.6791 0.6902 0.088 Uiso 1 1 calc R . .
C27 C 0.38208(11) 0.5484(3) 0.7976(2) 0.0512(11) Uani 1 1 d . . .
H27 H 0.3722 0.6114 0.7848 0.061 Uiso 1 1 calc R . .
C28 C 0.39874(12) 0.5244(3) 0.8746(3) 0.0575(12) Uani 1 1 d . . .
H28 H 0.3999 0.5689 0.9141 0.069 Uiso 1 1 calc R . .
C29 C 0.41365(11) 0.4338(3) 0.8928(3) 0.0570(11) Uani 1 1 d . . .
H29 H 0.4259 0.4153 0.9456 0.068 Uiso 1 1 calc R . .
C30 C 0.41073(11) 0.3701(3) 0.8343(2) 0.0492(10) Uani 1 1 d . . .
H30 H 0.4211 0.3075 0.8466 0.059 Uiso 1 1 calc R . .
C31 C 0.39261(9) 0.3978(3) 0.7573(2) 0.0406(9) Uani 1 1 d . . .
C32 C 0.38687(9) 0.3360(3) 0.6913(2) 0.0395(9) Uani 1 1 d . . .
C33 C 0.39847(9) 0.2428(2) 0.6823(2) 0.0379(9) Uani 1 1 d . . .
C34 C 0.42085(10) 0.1752(3) 0.7440(2) 0.0424(9) Uani 1 1 d . . .
C35 C 0.45703(12) 0.1656(4) 0.7641(3) 0.0869(18) Uani 1 1 d . . .
H35 H 0.4690 0.2037 0.7392 0.104 Uiso 1 1 calc R . .
C36 C 0.47683(14) 0.0995(5) 0.8215(4) 0.116(3) Uani 1 1 d . . .
H36 H 0.5022 0.0931 0.8348 0.139 Uiso 1 1 calc R . .
C37 C 0.46099(19) 0.0454(4) 0.8578(3) 0.091(2) Uani 1 1 d . . .
H37 H 0.4751 0.0040 0.8992 0.109 Uiso 1 1 calc R . .
C38 C 0.42521(18) 0.0501(3) 0.8355(3) 0.0817(16) Uani 1 1 d . . .
H38 H 0.4134 0.0081 0.8582 0.098 Uiso 1 1 calc R . .
C39 C 0.40509(13) 0.1150(3) 0.7798(3) 0.0650(13) Uani 1 1 d . . .
H39 H 0.3796 0.1182 0.7657 0.078 Uiso 1 1 calc R . .
C40 C 0.38360(9) 0.2235(2) 0.6019(2) 0.0369(9) Uani 1 1 d . . .
C41 C 0.38663(10) 0.1319(2) 0.5646(2) 0.0386(9) Uani 1 1 d . . .
C42 C 0.41829(11) 0.1080(3) 0.5552(3) 0.0565(11) Uani 1 1 d . . .
H42 H 0.4384 0.1511 0.5730 0.068 Uiso 1 1 calc R . .
C43 C 0.42097(13) 0.0221(3) 0.5202(3) 0.0693(14) Uani 1 1 d . . .
H43 H 0.4430 0.0058 0.5153 0.083 Uiso 1 1 calc R . .
C44 C 0.39181(15) -0.0395(3) 0.4927(3) 0.0696(14) Uani 1 1 d . . .
H44 H 0.3936 -0.0978 0.4677 0.084 Uiso 1 1 calc R . .
C45 C 0.36026(13) -0.0177(3) 0.5009(3) 0.0637(13) Uani 1 1 d . . .
H45 H 0.3401 -0.0604 0.4819 0.076 Uiso 1 1 calc R . .
C46 C 0.35791(11) 0.0676(3) 0.5374(3) 0.0500(11) Uani 1 1 d . . .
H46 H 0.3361 0.0821 0.5439 0.060 Uiso 1 1 calc R . .
C47 C 0.36340(9) 0.3059(2) 0.5653(2) 0.0397(9) Uani 1 1 d . . .
C48 C 0.34257(9) 0.3303(2) 0.4841(2) 0.0368(9) Uani 1 1 d . . .
C49 C 0.34183(10) 0.2758(3) 0.4210(2) 0.0438(9) Uani 1 1 d . . .
H49 H 0.3555 0.2179 0.4292 0.053 Uiso 1 1 calc R . .
C50 C 0.32105(11) 0.3065(3) 0.3467(2) 0.0502(10) Uani 1 1 d . . .
H50 H 0.3201 0.2696 0.3032 0.060 Uiso 1 1 calc R . .
C51 C 0.30167(11) 0.3911(3) 0.3360(3) 0.0538(11) Uani 1 1 d . . .
H51 H 0.2868 0.4130 0.2853 0.065 Uiso 1 1 calc R . .
C52 C 0.30442(11) 0.4431(3) 0.4006(3) 0.0501(10) Uani 1 1 d . . .
H52 H 0.2920 0.5031 0.3932 0.060 Uiso 1 1 calc R . .
N1 N 0.29733(8) 0.48345(19) 0.60825(18) 0.0383(7) Uani 1 1 d . . .
N2 N 0.32730(7) 0.65612(19) 0.65120(18) 0.0377(7) Uani 1 1 d . . .
N3 N 0.39654(9) 0.7077(2) 0.6815(2) 0.0616(10) Uani 1 1 d . . .
N4 N 0.37896(8) 0.4885(2) 0.73945(19) 0.0421(8) Uani 1 1 d . . .
N5 N 0.36543(8) 0.3732(2) 0.62037(18) 0.0411(7) Uani 1 1 d . . .
N6 N 0.32358(8) 0.4138(2) 0.47325(19) 0.0452(8) Uani 1 1 d . . .
Sn1 Sn 0.354052(7) 0.534260(17) 0.605629(16) 0.04206(11) Uani 1 1 d . .
;
;

loop_
_atom_site_aniso_label
_atom_site_aniso_U_11
_atom_site_aniso_U_22
_atom_site_aniso_U_33
_atom_site_aniso_U_23
_atom_site_aniso_U_13
_atom_site_aniso_U_12
C1 0.054(2) 0.039(2) 0.038(3) -0.0026(17) 0.016(2) 0.0029(17)
C2 0.055(2) 0.039(2) 0.043(3) 0.0028(18) 0.017(2) -0.0057(18)
C3 0.046(2) 0.048(2) 0.041(3) 0.0032(18) 0.017(2) -0.0053(18)
C4 0.046(2) 0.041(2) 0.035(2) 0.0020(17) 0.0152(19) 0.0046(16)
C5 0.039(2) 0.041(2) 0.024(2) 0.0016(15) 0.0099(17) 0.0019(15)
C6 0.0330(19) 0.0398(19) 0.026(2) -0.0029(16) 0.0081(16) -0.0013(15)
C7 0.042(2) 0.0397(19) 0.023(2) -0.0027(16) 0.0098(17) -0.0008(16)
C8 0.043(2) 0.0329(18) 0.033(2) 0.0015(16) 0.0153(18) 0.0011(15)
C9 0.045(2) 0.0416(19) 0.035(3) -0.0005(17) 0.0149(19) 0.0009(16)
C10 0.046(2) 0.049(2) 0.051(3) 0.007(2) 0.012(2) 0.0036(18)
C11 0.047(2) 0.056(2) 0.066(4) 0.013(2) 0.027(2) 0.0150(19)
C12 0.067(3) 0.059(2) 0.054(3) 0.007(2) 0.038(3) 0.018(2)
C13 0.054(2) 0.048(2) 0.033(3) 0.0015(18) 0.016(2) 0.0060(18)
C14 0.045(2) 0.0351(18) 0.024(2) -0.0030(15) 0.0106(17) -0.0010(16)
C15 0.042(2) 0.0377(19) 0.036(2) -0.0002(17) 0.0168(18) -0.0015(16)
C16 0.057(3) 0.051(2) 0.039(3) -0.003(2) 0.014(2) 0.0105(19)
C17 0.069(3) 0.042(2) 0.060(4) 0.013(2) 0.020(3) 0.014(2)
C18 0.069(3) 0.039(2) 0.066(4) -0.008(2) 0.030(3) 0.003(2)
C19 0.064(3) 0.052(3) 0.049(3) -0.019(2) 0.024(2) -0.016(2)
C20 0.062(3) 0.039(2) 0.040(3) -0.0042(18) 0.021(2) -0.0042(17)
C21 0.045(2) 0.0349(19) 0.032(2) -0.0039(16) 0.0139(18) 0.0007(16)
C22 0.042(2) 0.049(2) 0.029(2) -0.0009(17) 0.0106(18) -0.0002(17)
C23 0.051(2) 0.044(2) 0.050(3) -0.0013(19) 0.021(2) -0.0023(18)
C24 0.056(3) 0.057(3) 0.070(4) -0.001(2) 0.023(2) -0.017(2)
C25 0.057(3) 0.076(3) 0.091(4) -0.001(3) 0.026(3) -0.009(3)
C26 0.049(3) 0.067(3) 0.102(5) -0.005(3) 0.028(3) 0.008(2)
C27 0.059(3) 0.053(2) 0.036(3) -0.008(2) 0.013(2) 0.0038(19)
C28 0.065(3) 0.061(3) 0.041(3) -0.009(2) 0.015(2) 0.002(2)
C29 0.061(3) 0.071(3) 0.029(3) -0.002(2) 0.006(2) -0.002(2)
C30 0.059(3) 0.053(2) 0.030(3) -0.0024(19) 0.011(2) -0.0012(19)
C31 0.038(2) 0.050(2) 0.031(2) -0.0004(18) 0.0118(18) 0.0002(17)
C32 0.043(2) 0.046(2) 0.025(2) 0.0027(17) 0.0096(18) 0.0049(16)
C33 0.0358(19) 0.041(2) 0.034(2) 0.0058(16) 0.0098(17) 0.0028(15)
C34 0.046(2) 0.043(2) 0.033(2) 0.0008(18) 0.0106(19) 0.0009(17)
C35 0.046(3) 0.090(3) 0.104(5) 0.045(3) 0.007(3) 0.001(2)
C36 0.053(3) 0.110(5) 0.133(6) 0.052(5) -0.017(3) 0.003(3)
C37 0.106(5) 0.070(3) 0.061(4) 0.031(3) -0.005(4) 0.012(3)
C38 0.118(5) 0.058(3) 0.061(4) 0.022(3) 0.027(4) 0.001(3)
C39 0.069(3) 0.062(3) 0.059(3) 0.020(2) 0.020(3) 0.001(2)
C40 0.0341(19) 0.0412(19) 0.033(2) 0.0021(17) 0.0112(17) 0.0017(15)
C41 0.045(2) 0.0354(18) 0.032(2) -0.0015(16) 0.0113(18) -0.0006(16)
C42 0.053(2) 0.056(2) 0.060(3) -0.016(2) 0.021(2) -0.003(2)
C43 0.066(3) 0.070(3) 0.074(4) -0.015(3) 0.030(3) 0.013(2)
C44 0.085(4) 0.050(3) 0.058(4) -0.011(2) 0.012(3) 0.008(2)
C45 0.067(3) 0.042(2) 0.068(4) -0.003(2) 0.012(3) -0.004(2)
C46 0.048(2) 0.043(2) 0.057(3) -0.001(2) 0.018(2) -0.0012(18)
C47 0.042(2) 0.042(2) 0.033(2) 0.0019(17) 0.0113(18) 0.0049(16)
C48 0.040(2) 0.0397(19) 0.029(2) -0.0021(16) 0.0124(18) -0.0009(15)
C49 0.054(2) 0.039(2) 0.037(3) -0.0029(18) 0.017(2) 0.0013(17)
C50 0.066(3) 0.051(2) 0.031(3) -0.0072(19) 0.017(2) -0.008(2)
C51 0.055(2) 0.068(3) 0.030(3) 0.007(2) 0.008(2) 0.001(2)
C52 0.055(2) 0.056(2) 0.035(3) 0.008(2) 0.012(2) 0.0134(19)
N1 0.0437(18) 0.0366(17) 0.033(2) -0.0012(13) 0.0137(15) -0.0025(13)
N2 0.0379(17) 0.0377(16) 0.036(2) -0.0035(14) 0.0129(15) 0.0026(13)
N3 0.043(2) 0.056(2) 0.082(3) -0.005(2) 0.021(2) 0.0013(16)
N4 0.0459(18) 0.0446(17) 0.034(2) -0.0067(15) 0.0136(16) 0.0012(14)
N5 0.0512(18) 0.0428(17) 0.028(2) -0.0049(14) 0.0142(15) -0.0001(14)
N6 0.0507(19) 0.0465(18) 0.036(2) 0.0009(15) 0.0141(16) 0.0100(15)
Sn1 0.04527(17) 0.04186(16) 0.03805(19) -0.00106(12) 0.01533(13) 0.00446(11)

loop_
_atom_type_symbol
_atom_type_description
_atom_type_scat_dispersion_real
_atom_type_scat_dispersion_imag
_atom_type_scat_source
C C 0.0033 0.0016 'International Tables Vol C Tables 4.2.6.8 and 6.1.1.4'
H H 0.0000 0.0000 'International Tables Vol C Tables 4.2.6.8 and 6.1.1.4'
N N 0.0061 0.0033 'International Tables Vol C Tables 4.2.6.8 and 6.1.1.4'
Sn Sn -0.6537 1.4246 'International Tables Vol C Tables 4.2.6.8 and 6.1.1.4'

loop_
_geom_angle_atom_site_label_1
_geom_angle_atom_site_label_2
_geom_angle_atom_site_label_3
_geom_angle
_geom_angle_site_symmetry_1
_geom_angle_site_symmetry_3
_geom_angle_publ_flag
N1 C1 C2 123.0(3) . . ?
N1 C1 H1 118.5 . . ?
C2 C1 H1 118.5 . . ?
C1 C2 C3 118.1(3) . . ?
C1 C2 H2 120.9 . . ?
C3 C2 H2 120.9 . . ?
C4 C3 C2 119.6(3) . . ?
C4 C3 H3 120.2 . . ?
C2 C3 H3 120.2 . . ?
C3 C4 C5 120.0(3) . . ?
C3 C4 H4 120.0 . . ?
C5 C4 H4 120.0 . . ?
N1 C5 C4 120.5(3) . . ?
N1 C5 C6 115.4(3) . . ?
C4 C5 C6 124.1(3) . . ?
N2 C6 C7 109.9(3) . . ?
N2 C6 C5 116.4(3) . . ?
C7 C6 C5 133.7(3) . . ?
C14 C7 C6 106.6(3) . . ?
C14 C7 C8 126.1(3) . . ?
C6 C7 C8 127.3(3) . . ?
C9 C8 C13 118.1(3) . . ?
C9 C8 C7 121.3(3) . . ?
C13 C8 C7 120.6(3) . . ?
C10 C9 C8 120.8(4) . . ?
C10 C9 H9 119.6 . . ?
C8 C9 H9 119.6 . . ?
C9 C10 C11 120.4(4) . . ?
C9 C10 H10 119.8 . . ?
C11 C10 H10 119.8 . . ?
C10 C11 C12 120.0(4) . . ?
C10 C11 H11 120.0 . . ?
C12 C11 H11 120.0 . . ?
C13 C12 C11 119.8(4) . . ?
C13 C12 H12 120.1 . . ?
C11 C12 H12 120.1 . . ?
C12 C13 C8 120.9(4) . . ?
C12 C13 H13 119.5 . . ?
C8 C13 H13 119.5 . . ?
C7 C14 C21 106.4(3) . . ?
C7 C14 C15 125.6(3) . . ?
C21 C14 C15 128.0(3) . . ?
C16 C15 C20 117.8(3) . . ?
C16 C15 C14 120.8(3) . . ?
C20 C15 C14 121.4(3) . . ?
C17 C16 C15 121.0(4) . . ?
C17 C16 H16 119.5 . . ?
C15 C16 H16 119.5 . . ?
C18 C17 C16 120.7(4) . . ?
C18 C17 H17 119.7 . . ?
C16 C17 H17 119.7 . . ?
C17 C18 C19 119.4(4) . . ?
C17 C18 H18 120.3 . . ?
C19 C18 H18 120.3 . . ?
C18 C19 C20 120.6(4) . . ?
C18 C19 H19 119.7 . . ?
C20 C19 H19 119.7 . . ?
C19 C20 C15 120.6(4) . . ?
C19 C20 H20 119.7 . . ?
C15 C20 H20 119.7 . . ?
N2 C21 C14 109.4(3) . . ?
N2 C21 C22 118.5(3) . . ?
C14 C21 C22 132.0(3) . . ?
N3 C22 C23 120.8(3) . . ?
N3 C22 C21 115.5(3) . . ?
C23 C22 C21 123.6(3) . . ?
C24 C23 C22 119.1(4) . . ?
C24 C23 H23 120.4 . . ?
C22 C23 H23 120.4 . . ?
C25 C24 C23 119.9(4) . . ?
C25 C24 H24 120.1 . . ?
C23 C24 H24 120.1 . . ?
C26 C25 C24 117.5(4) . . ?
C26 C25 H25 121.2 . . ?
C24 C25 H25 121.2 . . ?
N3 C26 C25 124.7(4) . . ?
N3 C26 H26 117.6 . . ?
C25 C26 H26 117.6 . . ?
N4 C27 C28 123.8(4) . . ?
N4 C27 H27 118.1 . . ?
C28 C27 H27 118.1 . . ?
C27 C28 C29 117.9(4) . . ?
C27 C28 H28 121.1 . . ?
C29 C28 H28 121.1 . . ?
C28 C29 C30 119.8(4) . . ?
C28 C29 H29 120.1 . . ?
C30 C29 H29 120.1 . . ?
C29 C30 C31 119.7(4) . . ?
C29 C30 H30 120.2 . . ?
C31 C30 H30 120.2 . . ?
N4 C31 C30 120.4(4) . . ?
N4 C31 C32 115.2(3) . . ?
C30 C31 C32 124.4(3) . . ?
N5 C32 C33 110.0(3) . . ?
N5 C32 C31 115.7(3) . . ?
C33 C32 C31 134.3(3) . . ?
C32 C33 C40 106.4(3) . . ?
C32 C33 C34 127.9(4) . . ?
C40 C33 C34 125.7(3) . . ?
C35 C34 C39 116.9(4) . . ?
C35 C34 C33 122.1(4) . . ?
C39 C34 C33 120.9(3) . . ?
C34 C35 C36 120.0(5) . . ?
C34 C35 H35 120.0 . . ?
C36 C35 H35 120.0 . . ?
C37 C36 C35 121.6(5) . . ?
C37 C36 H36 119.2 . . ?
C35 C36 H36 119.2 . . ?
C36 C37 C38 118.9(5) . . ?
C36 C37 H37 120.5 . . ?
C38 C37 H37 120.5 . . ?
C37 C38 C39 120.6(5) . . ?
C37 C38 H38 119.7 . . ?
C39 C38 H38 119.7 . . ?
C34 C39 C38 121.8(5) . . ?
C34 C39 H39 119.1 . . ?
C38 C39 H39 119.1 . . ?
C47 C40 C33 106.5(3) . . ?
C47 C40 C41 127.2(3) . . ?
C33 C40 C41 126.2(3) . . ?
C46 C41 C42 117.8(3) . . ?
C46 C41 C40 121.2(3) . . ?
C42 C41 C40 121.0(3) . . ?
C41 C42 C43 120.7(4) . . ?
C41 C42 H42 119.6 . . ?
C43 C42 H42 119.6 . . ?
C44 C43 C42 120.1(4) . . ?
C44 C43 H43 119.9 . . ?
C42 C43 H43 119.9 . . ?
C45 C44 C43 120.4(4) . . ?
C45 C44 H44 119.8 . . ?
C43 C44 H44 119.8 . . ?
C44 C45 C46 119.3(4) . . ?
C44 C45 H45 120.3 . . ?
C46 C45 H45 120.3 . . ?
C41 C46 C45 121.6(4) . . ?
C41 C46 H46 119.2 . . ?
C45 C46 H46 119.2 . . ?
N5 C47 C40 109.5(3) . . ?
N5 C47 C48 117.8(3) . . ?
C40 C47 C48 132.7(3) . . ?
N6 C48 C49 120.8(3) . . ?
N6 C48 C47 114.3(3) . . ?
C49 C48 C47 124.8(3) . . ?
C50 C49 C48 119.5(4) . . ?
C50 C49 H49 120.3 . . ?
C48 C49 H49 120.3 . . ?
C51 C50 C49 119.4(4) . . ?
C51 C50 H50 120.3 . . ?
C49 C50 H50 120.3 . . ?
C50 C51 C52 118.3(4) . . ?
C50 C51 H51 120.9 . . ?
C52 C51 H51 120.9 . . ?
N6 C52 C51 123.5(4) . . ?
N6 C52 H52 118.3 . . ?
C51 C52 H52 118.3 . . ?
C5 N1 C1 118.7(3) . . ?
C5 N1 Sn1 117.9(2) . . ?
C1 N1 Sn1 123.3(2) . . ?
C6 N2 C21 107.7(3) . . ?
C6 N2 Sn1 117.6(2) . . ?
C21 N2 Sn1 129.8(2) . . ?
C26 N3 C22 117.9(3) . . ?
C27 N4 C31 118.4(4) . . ?
C27 N4 Sn1 123.8(3) . . ?
C31 N4 Sn1 117.7(2) . . ?
C32 N5 C47 107.6(3) . . ?
C32 N5 Sn1 120.5(2) . . ?
C47 N5 Sn1 128.9(2) . . ?
C52 N6 C48 118.4(3) . . ?
N5 Sn1 N2 139.94(11) . . ?
N5 Sn1 N4 68.34(11) . . ?
N2 Sn1 N4 82.60(10) . . ?
N5 Sn1 N1 81.63(10) . . ?
N2 Sn1 N1 68.36(9) . . ?
N4 Sn1 N1 84.72(11) . . ?

loop_
_geom_bond_atom_site_label_1
_geom_bond_atom_site_label_2
_geom_bond_distance
_geom_bond_site_symmetry_2
_geom_bond_publ_flag
C1 N1 1.351(4) . ?
C1 C2 1.377(5) . ?
C1 H1 0.9500 . ?
C2 C3 1.381(5) . ?
C2 H2 0.9500 . ?
C3 C4 1.373(5) . ?
C3 H3 0.9500 . ?
C4 C5 1.393(5) . ?
C4 H4 0.9500 . ?
C5 N1 1.353(4) . ?
C5 C6 1.454(5) . ?
C6 N2 1.361(4) . ?
C6 C7 1.407(5) . ?
C7 C14 1.398(5) . ?
C7 C8 1.487(5) . ?
C8 C9 1.387(5) . ?
C8 C13 1.392(5) . ?
C9 C10 1.377(5) . ?
C9 H9 0.9500 . ?
C10 C11 1.370(6) . ?
C10 H10 0.9500 . ?
C11 C12 1.378(6) . ?
C11 H11 0.9500 . ?
C12 C13 1.379(5) . ?
C12 H12 0.9500 . ?
C13 H13 0.9500 . ?
C14 C21 1.417(5) . ?
C14 C15 1.487(5) . ?
C15 C16 1.381(5) . ?
C15 C20 1.392(5) . ?
C16 C17 1.385(5) . ?
C16 H16 0.9500 . ?
C17 C18 1.358(6) . ?
C17 H17 0.9500 . ?
C18 C19 1.375(6) . ?
C18 H18 0.9500 . ?
C19 C20 1.381(5) . ?
C19 H19 0.9500 . ?
C20 H20 0.9500 . ?
C21 N2 1.362(4) . ?
C21 C22 1.464(5) . ?
C22 N3 1.344(5) . ?
C22 C23 1.403(5) . ?
C23 C24 1.379(5) . ?
C23 H23 0.9500 . ?
C24 C25 1.368(6) . ?
C24 H24 0.9500 . ?
C25 C26 1.369(6) . ?
C25 H25 0.9500 . ?
C26 N3 1.334(5) . ?
C26 H26 0.9500 . ?
C27 N4 1.336(5) . ?
C27 C28 1.369(6) . ?
C27 H27 0.9500 . ?
C28 C29 1.375(6) . ?
C28 H28 0.9500 . ?
C29 C30 1.375(6) . ?
C29 H29 0.9500 . ?
C30 C31 1.389(5) . ?
C30 H30 0.9500 . ?
C31 N4 1.359(5) . ?
C31 C32 1.446(5) . ?
C32 N5 1.367(4) . ?
C32 C33 1.405(5) . ?
C33 C40 1.410(5) . ?
C33 C34 1.484(5) . ?
C34 C35 1.351(6) . ?
C34 C39 1.369(6) . ?
C35 C36 1.396(7) . ?
C35 H35 0.9500 . ?
C36 C37 1.330(8) . ?
C36 H36 0.9500 . ?
C37 C38 1.325(8) . ?
C37 H37 0.9500 . ?
C38 C39 1.373(6) . ?
C38 H38 0.9500 . ?
C39 H39 0.9500 . ?
C40 C47 1.412(5) . ?
C40 C41 1.477(5) . ?
C41 C46 1.384(5) . ?
C41 C42 1.385(5) . ?
C42 C43 1.383(6) . ?
C42 H42 0.9500 . ?
C43 C44 1.372(6) . ?
C43 H43 0.9500 . ?
C44 C45 1.364(7) . ?
C44 H44 0.9500 . ?
C45 C46 1.386(6) . ?
C45 H45 0.9500 . ?
C46 H46 0.9500 . ?
C47 N5 1.369(5) . ?
C47 C48 1.456(5) . ?
C48 N6 1.356(4) . ?
C48 C49 1.393(5) . ?
C49 C50 1.378(5) . ?
C49 H49 0.9500 . ?
C50 C51 1.377(5) . ?
C50 H50 0.9500 . ?
C51 C52 1.375(6) . ?
C51 H51 0.9500 . ?
C52 N6 1.334(5) . ?
C52 H52 0.9500 . ?
N1 Sn1 2.394(3) . ?
N2 Sn1 2.334(3) . ?
N4 Sn1 2.389(3) . ?
N5 Sn1 2.275(3) . ?
